data_1554669
loop_
_publ_author_name
'Zhao, Na'
'Gao, Wangwang'
'Zhang, Min'
'Yang, Junfang'
'Zheng, Xiaoyan'
'Li, Yue'
'Cui, Rongrong'
'Yin, Wei'
'Li, Nan'

_publ_section_title
;
 Regulation of circular dichroism behavior and construction of tunable
 solid-state circularly polarized luminescence based on BINOL derivatives
;
_journal_issue 8
_journal_name_full 'Materials Chemistry Frontiers'
_journal_page_first 1613
_journal_paper_doi 10.1039/C9QM00292H
_journal_volume 3
_journal_year 2019
_chemical_formula_sum 'C48 H30 F6 N4 O2'
_chemical_formula_weight 808.76
_space_group_IT_number 20
_space_group_name_Hall 'C 2c 2'
_space_group_name_H-M_alt 'C 2 2 21'
_symmetry_cell_setting orthorhombic
_symmetry_space_group_name_H-M 'C 2 2 21'
_atom_sites_solution_hydrogens geom
_atom_sites_solution_primary direct
_atom_sites_solution_secondary difmap
_audit_creation_method SHELXL-97
_audit_update_record
;
2018-02-11 deposited with the CCDC.	2019-06-04 downloaded from the CCDC.
;
_cell_angle_alpha 90.00
_cell_angle_beta 90.00
_cell_angle_gamma 90.00
_cell_formula_units_Z 4
_cell_length_a 18.4373(19)
_cell_length_b 25.7446(19)
_cell_length_c 11.6266(7)
_cell_measurement_reflns_used 3931
_cell_measurement_temperature 153(2)
_cell_measurement_theta_max 62.11
_cell_measurement_theta_min 2.95
_cell_volume 5518.7(8)
_computing_cell_refinement 'Bruker SMART'
_computing_data_collection 'Bruker SMART'
_computing_data_reduction 'Bruker SAINT'
_computing_molecular_graphics 'Bruker SHELXTL'
_computing_publication_material 'Bruker SHELXTL'
_computing_structure_refinement 'SHELXL-97 (Sheldrick, 1997)'
_computing_structure_solution 'SHELXS-97 (Sheldrick, 1990)'
_diffrn_ambient_temperature 153(2)
_diffrn_measured_fraction_theta_full 0.999
_diffrn_measured_fraction_theta_max 0.999
_diffrn_measurement_device_type 'CCD area detector'
_diffrn_measurement_method 'phi and omega scans'
_diffrn_radiation_monochromator graphite
_diffrn_radiation_source 'fine-focus sealed tube'
_diffrn_radiation_type CuK\a
_diffrn_radiation_wavelength 1.54178
_diffrn_reflns_av_R_equivalents 0.1100
_diffrn_reflns_av_sigmaI/netI 0.0887
_diffrn_reflns_limit_h_max 21
_diffrn_reflns_limit_h_min -21
_diffrn_reflns_limit_k_max 30
_diffrn_reflns_limit_k_min -26
_diffrn_reflns_limit_l_max 13
_diffrn_reflns_limit_l_min -11
_diffrn_reflns_number 21542
_diffrn_reflns_theta_full 66.03
_diffrn_reflns_theta_max 66.03
_diffrn_reflns_theta_min 2.95
_exptl_absorpt_coefficient_mu 0.625
_exptl_absorpt_correction_T_max 0.9401
_exptl_absorpt_correction_T_min 0.8251
_exptl_absorpt_correction_type multi-scan
_exptl_absorpt_process_details sadabs
_exptl_crystal_density_diffrn 0.973
_exptl_crystal_density_method 'not measured'
_exptl_crystal_description block
_exptl_crystal_F_000 1664
_exptl_crystal_size_max 0.32
_exptl_crystal_size_mid 0.17
_exptl_crystal_size_min 0.10
_platon_squeeze_details
;
;
_refine_diff_density_max 0.229
_refine_diff_density_min -0.220
_refine_diff_density_rms 0.050
_refine_ls_abs_structure_details 'Flack H D (1983), Acta Cryst. A39, 876-881'
_refine_ls_abs_structure_Flack 0.8(5)
_refine_ls_extinction_method none
_refine_ls_goodness_of_fit_ref 1.103
_refine_ls_hydrogen_treatment constr
_refine_ls_matrix_type full
_refine_ls_number_parameters 271
_refine_ls_number_reflns 4819
_refine_ls_number_restraints 0
_refine_ls_restrained_S_all 1.103
_refine_ls_R_factor_all 0.1107
_refine_ls_R_factor_gt 0.0854
_refine_ls_shift/su_max 0.000
_refine_ls_shift/su_mean 0.000
_refine_ls_structure_factor_coef Fsqd
_refine_ls_weighting_details 'calc w=1/[\s^2^(Fo^2^)+(0.0972P)^2^+0.0000P] where P=(Fo^2^+2Fc^2^)/3'
_refine_ls_weighting_scheme calc
_refine_ls_wR_factor_gt 0.2191
_refine_ls_wR_factor_ref 0.2375
_reflns_number_gt 2819
_reflns_number_total 4819
_reflns_threshold_expression >2sigma(I)
_cod_data_source_file c9qm00292h2.cif
_cod_data_source_block 1_CCDC3
_cod_depositor_comments
;
The following automatic conversions were performed:

data item '_symmetry_cell_setting' value 'Orthorhombic' was changed
to 'orthorhombic' in accordance with the
/home/saulius/struct/COD-crude-data/automatic-downloads/DataCite-retrospective/RSC/depositions/lib/dictionaries/cif_core.dic
dictionary named 'cif_core.dic' version 2.4.2 last updated on
2011-04-26.

Automatic conversion script
Id: cif_fix_values 6909 2019-04-08 15:41:33Z antanas 
;
_cod_original_sg_symbol_H-M C222(1)
_cod_database_code 1554669

loop_
_symmetry_equiv_pos_as_xyz
'x, y, z'
'-x, -y, z+1/2'
'-x, y, -z+1/2'
'x, -y, -z'
'x+1/2, y+1/2, z'
'-x+1/2, -y+1/2, z+1/2'
'-x+1/2, y+1/2, -z+1/2'
'x+1/2, -y+1/2, -z'

loop_
_atom_site_label
_atom_site_type_symbol
_atom_site_fract_x
_atom_site_fract_y
_atom_site_fract_z
_atom_site_U_iso_or_equiv
_atom_site_adp_type
_atom_site_occupancy
_atom_site_symmetry_multiplicity
_atom_site_calc_flag
_atom_site_refinement_flags
F1 F -0.1551(4) 0.6315(2) -0.3235(5) 0.204(3) Uani 1 1 d .
F2 F -0.2121(5) 0.6250(3) -0.1722(6) 0.221(3) Uani 1 1 d .
F3 F -0.1065(5) 0.5943(3) -0.1784(8) 0.232(4) Uani 1 1 d .
N1 N 0.2264(3) 0.9361(2) 0.5866(3) 0.1064(14) Uani 1 1 d .
N2 N 0.1816(4) 0.8074(3) 0.3554(4) 0.133(2) Uani 1 1 d .
O1 O 0.12666(17) 1.02421(11) 0.18154(19) 0.0725(8) Uani 1 1 d .
C1 C 0.0585(2) 0.97610(17) 0.0380(3) 0.0666(10) Uani 1 1 d .
C2 C 0.0965(2) 0.97924(17) 0.1420(3) 0.0686(10) Uani 1 1 d .
C3 C 0.1021(2) 0.93508(16) 0.2147(2) 0.0641(10) Uani 1 1 d .
C4 C 0.0751(3) 0.88828(19) 0.1780(3) 0.0772(12) Uani 1 1 d .
H4 H 0.0830 0.8581 0.2233 0.093 Uiso 1 1 calc R
C5 C 0.0352(3) 0.88400(17) 0.0731(3) 0.0702(11) Uani 1 1 d .
C6 C 0.0254(2) 0.93008(17) 0.0055(3) 0.0672(10) Uani 1 1 d .
C7 C -0.0171(3) 0.92423(19) -0.0961(3) 0.0737(11) Uani 1 1 d .
H7 H -0.0248 0.9538 -0.1435 0.088 Uiso 1 1 calc R
C8 C -0.0473(3) 0.8783(2) -0.1279(3) 0.0795(13) Uani 1 1 d .
H8 H -0.0778 0.8770 -0.1937 0.095 Uiso 1 1 calc R
C9 C -0.0338(3) 0.8322(2) -0.0642(3) 0.0883(14) Uani 1 1 d .
C10 C 0.0064(3) 0.8360(2) 0.0377(3) 0.0871(14) Uani 1 1 d .
H10 H 0.0143 0.8059 0.0832 0.105 Uiso 1 1 calc R
C11 C -0.0623(3) 0.7815(2) -0.1045(4) 0.0929(15) Uani 1 1 d .
C12 C -0.0224(6) 0.7381(4) -0.0846(6) 0.148(3) Uani 1 1 d .
H12 H 0.0242 0.7405 -0.0501 0.177 Uiso 1 1 calc R
C13 C -0.0518(6) 0.6889(4) -0.1163(7) 0.164(3) Uani 1 1 d .
H13 H -0.0267 0.6580 -0.0953 0.197 Uiso 1 1 calc R
C14 C -0.1138(5) 0.6854(3) -0.1750(6) 0.132(3) Uani 1 1 d .
C15 C -0.1485(7) 0.7284(4) -0.1999(9) 0.174(4) Uani 1 1 d .
H15 H -0.1914 0.7265 -0.2449 0.209 Uiso 1 1 calc R
C16 C -0.1241(5) 0.7771(3) -0.1621(6) 0.138(3) Uani 1 1 d .
H16 H -0.1522 0.8072 -0.1780 0.165 Uiso 1 1 calc R
C17 C -0.1431(9) 0.6350(4) -0.2119(10) 0.184(5) Uani 1 1 d .
C18 C 0.1398(3) 0.94157(18) 0.3249(3) 0.0747(12) Uani 1 1 d .
H18 H 0.1439 0.9765 0.3507 0.090 Uiso 1 1 calc R
C19 C 0.1696(3) 0.90589(19) 0.3950(3) 0.0773(12) Uani 1 1 d .
C20 C 0.2003(3) 0.9229(2) 0.5002(3) 0.0844(13) Uani 1 1 d .
C21 C 0.1749(3) 0.8506(3) 0.3707(4) 0.0967(16) Uani 1 1 d .
C22 C 0.1929(3) 1.04017(18) 0.1270(3) 0.0770(12) Uani 1 1 d .
H22A H 0.2080 1.0739 0.1602 0.092 Uiso 1 1 calc R
H22B H 0.1832 1.0458 0.0442 0.092 Uiso 1 1 calc R
C23 C 0.2544(3) 1.0030(2) 0.1382(3) 0.0810(12) Uani 1 1 d .
H23A H 0.2362 0.9674 0.1235 0.097 Uiso 1 1 calc R
H23B H 0.2726 1.0041 0.2182 0.097 Uiso 1 1 calc R
C24 C 0.3168(3) 1.0138(2) 0.0573(4) 0.0938(15) Uani 1 1 d .
H24A H 0.3180 1.0517 0.0423 0.113 Uiso 1 1 calc R
H24B H 0.3624 1.0048 0.0977 0.113 Uiso 1 1 calc R

loop_
_atom_site_aniso_label
_atom_site_aniso_U_11
_atom_site_aniso_U_22
_atom_site_aniso_U_33
_atom_site_aniso_U_23
_atom_site_aniso_U_13
_atom_site_aniso_U_12
F1 0.263(7) 0.162(5) 0.188(5) -0.051(4) -0.050(5) -0.039(4)
F2 0.283(8) 0.182(6) 0.196(5) 0.021(4) -0.048(5) -0.123(6)
F3 0.292(9) 0.116(4) 0.287(8) -0.004(5) -0.117(7) -0.023(5)
N1 0.125(4) 0.127(4) 0.0672(19) -0.005(2) -0.015(2) 0.011(3)
N2 0.206(7) 0.094(4) 0.098(3) -0.011(3) -0.012(3) 0.039(4)
O1 0.095(2) 0.0695(18) 0.0527(11) -0.0069(11) -0.0014(13) -0.0016(15)
C1 0.085(3) 0.073(3) 0.0416(14) -0.0029(14) -0.0043(15) 0.000(2)
C2 0.088(3) 0.072(3) 0.0464(14) -0.0025(15) -0.0020(16) -0.005(2)
C3 0.085(3) 0.065(3) 0.0418(14) 0.0017(14) -0.0059(15) -0.004(2)
C4 0.100(3) 0.081(3) 0.0501(16) 0.0037(17) -0.0044(19) 0.000(2)
C5 0.096(3) 0.064(3) 0.0505(16) 0.0011(15) -0.0070(18) -0.009(2)
C6 0.090(3) 0.065(3) 0.0465(15) 0.0006(15) -0.0045(17) -0.002(2)
C7 0.094(3) 0.079(3) 0.0483(16) 0.0013(16) -0.0006(17) 0.000(2)
C8 0.096(3) 0.097(4) 0.0461(16) 0.0023(18) -0.0074(18) -0.007(3)
C9 0.116(4) 0.095(4) 0.0534(18) -0.0021(19) -0.001(2) -0.017(3)
C10 0.114(4) 0.086(3) 0.062(2) -0.001(2) -0.007(2) -0.021(3)
C11 0.114(4) 0.098(4) 0.067(2) -0.004(2) -0.007(2) -0.020(3)
C12 0.200(8) 0.118(7) 0.125(5) -0.003(4) -0.047(5) -0.029(6)
C13 0.217(10) 0.128(7) 0.146(6) -0.001(5) -0.059(7) -0.023(6)
C14 0.175(7) 0.095(5) 0.126(4) 0.005(4) -0.042(5) -0.032(5)
C15 0.207(10) 0.126(7) 0.189(8) 0.011(6) -0.084(8) -0.045(7)
C16 0.172(7) 0.105(5) 0.136(5) -0.005(4) -0.041(5) -0.033(5)
C17 0.260(14) 0.121(8) 0.170(8) 0.005(6) -0.077(9) -0.067(9)
C18 0.100(3) 0.075(3) 0.0486(16) -0.0035(17) -0.0110(18) 0.005(2)
C19 0.091(3) 0.088(3) 0.0534(17) -0.0062(18) -0.0004(18) 0.013(2)
C20 0.109(4) 0.093(3) 0.0515(18) 0.0004(18) -0.004(2) 0.006(3)
C21 0.124(4) 0.101(5) 0.065(2) 0.000(2) -0.004(2) 0.023(4)
C22 0.090(3) 0.079(3) 0.0622(19) -0.0037(17) -0.002(2) -0.002(2)
C23 0.087(3) 0.097(3) 0.0589(18) -0.0070(19) -0.0041(18) -0.002(3)
C24 0.108(4) 0.106(4) 0.067(2) -0.007(2) 0.000(2) -0.006(3)

loop_
_atom_type_symbol
_atom_type_description
_atom_type_scat_dispersion_real
_atom_type_scat_dispersion_imag
_atom_type_scat_source
C C 0.0181 0.0091 'International Tables Vol C Tables 4.2.6.8 and 6.1.1.4'
H H 0.0000 0.0000 'International Tables Vol C Tables 4.2.6.8 and 6.1.1.4'
N N 0.0311 0.0180 'International Tables Vol C Tables 4.2.6.8 and 6.1.1.4'
O O 0.0492 0.0322 'International Tables Vol C Tables 4.2.6.8 and 6.1.1.4'
F F 0.0727 0.0534 'International Tables Vol C Tables 4.2.6.8 and 6.1.1.4'

loop_
_geom_angle_atom_site_label_1
_geom_angle_atom_site_label_2
_geom_angle_atom_site_label_3
_geom_angle
_geom_angle_site_symmetry_1
_geom_angle_site_symmetry_3
C2 O1 C22 116.2(3) . .
C6 C1 C2 120.4(4) . .
C6 C1 C1 122.4(3) . 4_575
C2 C1 C1 117.2(4) . 4_575
O1 C2 C1 123.0(4) . .
O1 C2 C3 116.7(3) . .
C1 C2 C3 120.3(4) . .
C4 C3 C2 119.5(3) . .
C4 C3 C18 122.9(3) . .
C2 C3 C18 117.6(4) . .
C3 C4 C5 121.3(4) . .
C3 C4 H4 119.3 . .
C5 C4 H4 119.3 . .
C10 C5 C4 120.8(4) . .
C10 C5 C6 121.3(3) . .
C4 C5 C6 117.9(4) . .
C1 C6 C7 124.0(4) . .
C1 C6 C5 120.2(3) . .
C7 C6 C5 115.8(4) . .
C8 C7 C6 122.9(4) . .
C8 C7 H7 118.6 . .
C6 C7 H7 118.6 . .
C7 C8 C9 120.9(4) . .
C7 C8 H8 119.6 . .
C9 C8 H8 119.6 . .
C10 C9 C8 118.4(4) . .
C10 C9 C11 121.1(5) . .
C8 C9 C11 120.5(4) . .
C9 C10 C5 120.6(4) . .
C9 C10 H10 119.7 . .
C5 C10 H10 119.7 . .
C16 C11 C12 118.7(6) . .
C16 C11 C9 122.7(6) . .
C12 C11 C9 118.5(6) . .
C11 C12 C13 118.8(9) . .
C11 C12 H12 120.6 . .
C13 C12 H12 120.6 . .
C14 C13 C12 121.0(9) . .
C14 C13 H13 119.5 . .
C12 C13 H13 119.5 . .
C15 C14 C13 118.4(8) . .
C15 C14 C17 120.1(9) . .
C13 C14 C17 121.5(10) . .
C14 C15 C16 122.0(9) . .
C14 C15 H15 119.0 . .
C16 C15 H15 119.0 . .
C11 C16 C15 120.7(9) . .
C11 C16 H16 119.7 . .
C15 C16 H16 119.7 . .
F3 C17 F1 108.9(12) . .
F3 C17 F2 103.0(10) . .
F1 C17 F2 99.3(9) . .
F3 C17 C14 115.6(10) . .
F1 C17 C14 114.2(9) . .
F2 C17 C14 114.1(13) . .
C19 C18 C3 130.2(4) . .
C19 C18 H18 114.9 . .
C3 C18 H18 114.9 . .
C18 C19 C20 118.4(4) . .
C18 C19 C21 125.3(4) . .
C20 C19 C21 116.2(4) . .
N1 C20 C19 178.9(6) . .
N2 C21 C19 176.8(6) . .
O1 C22 C23 115.2(4) . .
O1 C22 H22A 108.5 . .
C23 C22 H22A 108.5 . .
O1 C22 H22B 108.5 . .
C23 C22 H22B 108.5 . .
H22A C22 H22B 107.5 . .
C22 C23 C24 114.0(4) . .
C22 C23 H23A 108.8 . .
C24 C23 H23A 108.8 . .
C22 C23 H23B 108.8 . .
C24 C23 H23B 108.8 . .
H23A C23 H23B 107.6 . .
C24 C24 C23 117.5(4) 4_575 .
C24 C24 H24A 107.9 4_575 .
C23 C24 H24A 107.9 . .
C24 C24 H24B 107.9 4_575 .
C23 C24 H24B 107.9 . .
H24A C24 H24B 107.2 . .

loop_
_geom_bond_atom_site_label_1
_geom_bond_atom_site_label_2
_geom_bond_distance
_geom_bond_site_symmetry_2
F1 C17 1.319(11) .
F2 C17 1.378(17) .
F3 C17 1.306(13) .
N1 C20 1.165(6) .
N2 C21 1.132(7) .
O1 C2 1.364(5) .
O1 C22 1.437(6) .
C1 C6 1.385(6) .
C1 C2 1.400(5) .
C1 C1 1.515(8) 4_575
C2 C3 1.420(5) .
C3 C4 1.372(6) .
C3 C18 1.467(5) .
C4 C5 1.429(5) .
C4 H4 0.9500 .
C5 C10 1.405(6) .
C5 C6 1.434(6) .
C6 C7 1.425(6) .
C7 C8 1.358(7) .
C7 H7 0.9500 .
C8 C9 1.420(7) .
C8 H8 0.9500 .
C9 C10 1.400(6) .
C9 C11 1.484(7) .
C10 H10 0.9500 .
C11 C16 1.327(10) .
C11 C12 1.357(11) .
C12 C13 1.427(12) .
C12 H12 0.9500 .
C13 C14 1.335(12) .
C13 H13 0.9500 .
C14 C15 1.309(12) .
C14 C17 1.470(12) .
C15 C16 1.402(11) .
C15 H15 0.9500 .
C16 H16 0.9500 .
C18 C19 1.345(6) .
C18 H18 0.9500 .
C19 C20 1.417(6) .
C19 C21 1.454(9) .
C22 C23 1.490(7) .
C22 H22A 0.9900 .
C22 H22B 0.9900 .
C23 C24 1.512(7) .
C23 H23A 0.9900 .
C23 H23B 0.9900 .
C24 C24 1.511(9) 4_575
C24 H24A 0.9900 .
C24 H24B 0.9900 .

loop_
_geom_torsion_atom_site_label_1
_geom_torsion_atom_site_label_2
_geom_torsion_atom_site_label_3
_geom_torsion_atom_site_label_4
_geom_torsion
_geom_torsion_site_symmetry_1
_geom_torsion_site_symmetry_4
C22 O1 C2 C1 -76.3(5) . .
C22 O1 C2 C3 106.7(4) . .
C6 C1 C2 O1 -176.2(4) . .
C1 C1 C2 O1 6.5(5) 4_575 .
C6 C1 C2 C3 0.7(6) . .
C1 C1 C2 C3 -176.6(3) 4_575 .
O1 C2 C3 C4 -177.7(4) . .
C1 C2 C3 C4 5.2(6) . .
O1 C2 C3 C18 -0.2(6) . .
C1 C2 C3 C18 -177.3(4) . .
C2 C3 C4 C5 -6.1(6) . .
C18 C3 C4 C5 176.5(4) . .
C3 C4 C5 C10 -178.6(5) . .
C3 C4 C5 C6 1.3(6) . .
C2 C1 C6 C7 176.9(4) . .
C1 C1 C6 C7 -6.0(6) 4_575 .
C2 C1 C6 C5 -5.5(6) . .
C1 C1 C6 C5 171.6(3) 4_575 .
C10 C5 C6 C1 -175.5(5) . .
C4 C5 C6 C1 4.6(6) . .
C10 C5 C6 C7 2.3(6) . .
C4 C5 C6 C7 -177.6(4) . .
C1 C6 C7 C8 178.0(4) . .
C5 C6 C7 C8 0.3(6) . .
C6 C7 C8 C9 -4.1(7) . .
C7 C8 C9 C10 5.3(7) . .
C7 C8 C9 C11 -175.4(5) . .
C8 C9 C10 C5 -2.7(7) . .
C11 C9 C10 C5 178.0(5) . .
C4 C5 C10 C9 178.9(5) . .
C6 C5 C10 C9 -1.1(7) . .
C10 C9 C11 C16 147.6(6) . .
C8 C9 C11 C16 -31.7(8) . .
C10 C9 C11 C12 -34.5(8) . .
C8 C9 C11 C12 146.2(6) . .
C16 C11 C12 C13 -6.1(11) . .
C9 C11 C12 C13 175.9(7) . .
C11 C12 C13 C14 6.8(13) . .
C12 C13 C14 C15 -2.1(14) . .
C12 C13 C14 C17 177.7(10) . .
C13 C14 C15 C16 -3.0(16) . .
C17 C14 C15 C16 177.2(11) . .
C12 C11 C16 C15 1.2(12) . .
C9 C11 C16 C15 179.1(8) . .
C14 C15 C16 C11 3.7(16) . .
C15 C14 C17 F3 -176.9(12) . .
C13 C14 C17 F3 3.3(18) . .
C15 C14 C17 F1 55.6(18) . .
C13 C14 C17 F1 -124.2(12) . .
C15 C14 C17 F2 -57.7(13) . .
C13 C14 C17 F2 122.5(11) . .
C4 C3 C18 C19 16.9(8) . .
C2 C3 C18 C19 -160.5(5) . .
C3 C18 C19 C20 -177.3(5) . .
C3 C18 C19 C21 4.6(8) . .
C18 C19 C20 N1 -152(36) . .
C21 C19 C20 N1 27(37) . .
C18 C19 C21 N2 158(12) . .
C20 C19 C21 N2 -20(12) . .
C2 O1 C22 C23 -61.0(4) . .
O1 C22 C23 C24 165.8(3) . .
C22 C23 C24 C24 -92.7(6) . 4_575

loop_
_platon_squeeze_void_nr
_platon_squeeze_void_average_x
_platon_squeeze_void_average_y
_platon_squeeze_void_average_z
_platon_squeeze_void_volume
_platon_squeeze_void_count_electrons
1 -0.004 0.441 0.009 2298.5 404.9
